data_7015941
loop_
_publ_author_name
'Jurca, Titel'
'Gorelsky, Serge I.'
'Korobkov, Ilia'
'Richeson, Darrin S.'

_publ_section_title
;
 Novel pincer complexes of Ag(I), coordination of toluene and their
 comparison with indium analogues.
;
_journal_issue 17
_journal_name_full 'Dalton transactions (Cambridge, England : 2003)'
_journal_page_first 4394
_journal_page_last 4396
_journal_paper_doi 10.1039/c1dt10411j
_journal_volume 40
_journal_year 2011
_chemical_formula_sum 'C55 H63 Ag F3 N3 O3 S'
_chemical_formula_weight 1011.01
_chemical_name_systematic
;
?
;
_space_group_IT_number 2
_symmetry_cell_setting triclinic
_symmetry_space_group_name_Hall '-P 1'
_symmetry_space_group_name_H-M 'P -1'
_atom_sites_solution_hydrogens geom
_atom_sites_solution_primary direct
_atom_sites_solution_secondary difmap
_audit_creation_method SHELXL-97
_cell_angle_alpha 76.361(2)
_cell_angle_beta 78.113(2)
_cell_angle_gamma 69.665(2)
_cell_formula_units_Z 2
_cell_length_a 11.1617(5)
_cell_length_b 15.3550(6)
_cell_length_c 16.0260(7)
_cell_measurement_reflns_used 9831
_cell_measurement_temperature 200(2)
_cell_measurement_theta_max 28.29
_cell_measurement_theta_min 2.51
_cell_volume 2479.56(19)
_computing_cell_refinement 'APEX II, Bruker (2009)'
_computing_data_collection 'APEX II, Bruker (2009)'
_computing_data_reduction 'XPREP, Bruker (2009)'
_computing_molecular_graphics 'SHELXTL, Bruker (2004)'
_computing_publication_material 'SHELXTL, Bruker (2004)'
_computing_structure_refinement 'SHELXL-97 (Sheldrick, 2008)'
_computing_structure_solution 'SHELXS-97 (Sheldrick, 2008)'
_diffrn_ambient_temperature 200(2)
_diffrn_measured_fraction_theta_full 0.981
_diffrn_measured_fraction_theta_max 0.981
_diffrn_measurement_device_type 'Bruker APEX-II CCD'
_diffrn_measurement_method '\f and \w scans'
_diffrn_radiation_monochromator graphite
_diffrn_radiation_source 'fine-focus sealed tube'
_diffrn_radiation_type MoK\a
_diffrn_radiation_wavelength 0.71073
_diffrn_reflns_av_R_equivalents 0.0361
_diffrn_reflns_av_sigmaI/netI 0.0384
_diffrn_reflns_limit_h_max 14
_diffrn_reflns_limit_h_min -14
_diffrn_reflns_limit_k_max 20
_diffrn_reflns_limit_k_min -20
_diffrn_reflns_limit_l_max 21
_diffrn_reflns_limit_l_min -21
_diffrn_reflns_number 42753
_diffrn_reflns_theta_full 28.36
_diffrn_reflns_theta_max 28.36
_diffrn_reflns_theta_min 1.77
_exptl_absorpt_coefficient_mu 0.506
_exptl_absorpt_correction_T_max 0.9800
_exptl_absorpt_correction_T_min 0.8508
_exptl_absorpt_correction_type multi-scan
_exptl_absorpt_process_details 'SADABS, Bruker (2003)'
_exptl_crystal_colour yellow
_exptl_crystal_density_diffrn 1.354
_exptl_crystal_density_method 'not measured'
_exptl_crystal_description plate
_exptl_crystal_F_000 1056
_exptl_crystal_size_max 0.33
_exptl_crystal_size_mid 0.17
_exptl_crystal_size_min 0.04
_refine_diff_density_max 3.480
_refine_diff_density_min -0.613
_refine_diff_density_rms 0.105
_refine_ls_extinction_method none
_refine_ls_goodness_of_fit_ref 1.037
_refine_ls_hydrogen_treatment constr
_refine_ls_matrix_type full
_refine_ls_number_parameters 595
_refine_ls_number_reflns 12161
_refine_ls_number_restraints 0
_refine_ls_restrained_S_all 1.037
_refine_ls_R_factor_all 0.0695
_refine_ls_R_factor_gt 0.0569
_refine_ls_shift/su_max 0.002
_refine_ls_shift/su_mean 0.000
_refine_ls_structure_factor_coef Fsqd
_refine_ls_weighting_details 'calc w=1/[\s^2^(Fo^2^)+(0.0898P)^2^+4.6611P] where P=(Fo^2^+2Fc^2^)/3'
_refine_ls_weighting_scheme calc
_refine_ls_wR_factor_gt 0.1547
_refine_ls_wR_factor_ref 0.1624
_reflns_number_gt 10241
_reflns_number_total 12161
_reflns_threshold_expression >2sigma(I)
_cod_data_source_file c1dt10411j.txt
_cod_data_source_block dr014
_cod_depositor_comments
;
The following automatic conversions were performed:
'_symmetry_cell_setting' value 'Triclinic' changed to 'triclinic'
according to '/home/saulius/struct/CIF-dictionaries/cif_core.dic'
dictionary named 'cif_core.dic' version 2.4.1 from 2010-06-29.

Automatic conversion script
Id: cif_fix_enum 1555 2011-01-17 13:19:09Z saulius 
;
_cod_original_cell_volume 2479.56(18)
_cod_original_sg_symbol_H-M P-1
_cod_database_code 7015941

loop_
_symmetry_equiv_pos_as_xyz
'x, y, z'
'-x, -y, -z'

loop_
_atom_site_label
_atom_site_type_symbol
_atom_site_fract_x
_atom_site_fract_y
_atom_site_fract_z
_atom_site_U_iso_or_equiv
_atom_site_adp_type
_atom_site_occupancy
_atom_site_symmetry_multiplicity
_atom_site_calc_flag
_atom_site_refinement_flags
_atom_site_disorder_assembly
_atom_site_disorder_group
Ag1 Ag 0.77100(3) -0.002839(18) 0.747806(15) 0.02631(9) Uani 1 1 d . . .
N1 N 0.6208(3) 0.15921(19) 0.77645(17) 0.0223(5) Uani 1 1 d . . .
N2 N 0.7059(2) -0.00318(18) 0.89285(16) 0.0183(5) Uani 1 1 d . . .
N3 N 0.7785(3) -0.16826(19) 0.83586(18) 0.0232(5) Uani 1 1 d . . .
C1 C 0.6308(3) 0.1669(2) 0.8526(2) 0.0210(6) Uani 1 1 d . . .
C2 C 0.6481(3) 0.0794(2) 0.92046(19) 0.0187(6) Uani 1 1 d . . .
C3 C 0.6029(3) 0.0842(2) 1.0077(2) 0.0231(6) Uani 1 1 d . . .
H3A H 0.5600 0.1438 1.0251 0.028 Uiso 1 1 calc R . .
C4 C 0.6206(2) 0.00171(18) 1.06921(15) 0.0116(5) Uani 1 1 d . . .
H4A H 0.5951 0.0032 1.1293 0.014 Uiso 1 1 calc R . .
C5 C 0.6777(3) -0.0837(2) 1.0387(2) 0.0243(6) Uani 1 1 d . . .
H5A H 0.6869 -0.1419 1.0780 0.029 Uiso 1 1 calc R . .
C6 C 0.7211(3) -0.0836(2) 0.95085(19) 0.0189(6) Uani 1 1 d . . .
C7 C 0.7845(3) -0.1736(2) 0.9158(2) 0.0206(6) Uani 1 1 d . . .
C8 C 0.6234(3) 0.2541(2) 0.8820(2) 0.0247(6) Uani 1 1 d . . .
C9 C 0.5236(4) 0.3373(3) 0.8659(3) 0.0394(9) Uani 1 1 d . . .
H9A H 0.4579 0.3401 0.8350 0.047 Uiso 1 1 calc R . .
C10 C 0.5196(5) 0.4165(3) 0.8950(3) 0.0537(12) Uani 1 1 d . . .
H10A H 0.4514 0.4738 0.8835 0.064 Uiso 1 1 calc R . .
C11 C 0.6147(5) 0.4125(3) 0.9407(3) 0.0533(12) Uani 1 1 d . . .
H11A H 0.6115 0.4668 0.9609 0.064 Uiso 1 1 calc R . .
C12 C 0.7134(5) 0.3299(3) 0.9567(3) 0.0468(10) Uani 1 1 d . . .
H12A H 0.7793 0.3274 0.9873 0.056 Uiso 1 1 calc R . .
C13 C 0.7180(4) 0.2499(3) 0.9287(3) 0.0345(8) Uani 1 1 d . . .
H13A H 0.7855 0.1925 0.9413 0.041 Uiso 1 1 calc R . .
C14 C 0.8445(3) -0.2593(2) 0.9778(2) 0.0258(6) Uani 1 1 d . . .
C15 C 0.9208(4) -0.2555(3) 1.0346(2) 0.0351(8) Uani 1 1 d . . .
H15A H 0.9386 -0.1987 1.0317 0.042 Uiso 1 1 calc R . .
C16 C 0.9714(4) -0.3348(4) 1.0957(3) 0.0500(12) Uani 1 1 d . . .
H16A H 1.0232 -0.3315 1.1343 0.060 Uiso 1 1 calc R . .
C17 C 0.9465(5) -0.4177(3) 1.1003(3) 0.0550(13) Uani 1 1 d . . .
H17A H 0.9818 -0.4717 1.1417 0.066 Uiso 1 1 calc R . .
C18 C 0.8708(5) -0.4222(3) 1.0449(3) 0.0534(12) Uani 1 1 d . . .
H18A H 0.8536 -0.4795 1.0486 0.064 Uiso 1 1 calc R . .
C19 C 0.8189(4) -0.3443(3) 0.9838(3) 0.0385(9) Uani 1 1 d . . .
H19A H 0.7663 -0.3483 0.9461 0.046 Uiso 1 1 calc R . .
C20 C 0.6158(3) 0.2351(2) 0.7053(2) 0.0238(6) Uani 1 1 d . . .
C21 C 0.7170(3) 0.2737(2) 0.6877(2) 0.0256(6) Uani 1 1 d . . .
H21A H 0.7836 0.2483 0.7235 0.031 Uiso 1 1 calc R . .
C22 C 0.7233(4) 0.3477(2) 0.6196(2) 0.0286(7) Uani 1 1 d . . .
C23 C 0.6241(4) 0.3819(3) 0.5687(2) 0.0333(8) Uani 1 1 d . . .
H23A H 0.6235 0.4339 0.5225 0.040 Uiso 1 1 calc R . .
C24 C 0.5261(4) 0.3417(3) 0.5839(2) 0.0334(8) Uani 1 1 d . . .
H24A H 0.4617 0.3663 0.5464 0.040 Uiso 1 1 calc R . .
C25 C 0.5175(3) 0.2672(2) 0.6514(2) 0.0259(7) Uani 1 1 d . . .
C26 C 0.8380(4) 0.3853(3) 0.6038(3) 0.0352(8) Uani 1 1 d . . .
C27 C 0.8672(7) 0.3951(4) 0.6893(3) 0.0670(17) Uani 1 1 d . . .
H27A H 0.7916 0.4393 0.7171 0.100 Uiso 1 1 calc R . .
H27B H 0.9408 0.4189 0.6783 0.100 Uiso 1 1 calc R . .
H27C H 0.8878 0.3333 0.7275 0.100 Uiso 1 1 calc R . .
C28 C 0.8094(5) 0.4825(3) 0.5453(3) 0.0471(11) Uani 1 1 d . . .
H28A H 0.7340 0.5270 0.5729 0.071 Uiso 1 1 calc R . .
H28B H 0.7917 0.4779 0.4894 0.071 Uiso 1 1 calc R . .
H28C H 0.8841 0.5049 0.5362 0.071 Uiso 1 1 calc R . .
C29 C 0.9562(4) 0.3160(3) 0.5594(4) 0.0535(12) Uani 1 1 d . . .
H29A H 0.9751 0.2534 0.5964 0.080 Uiso 1 1 calc R . .
H29B H 1.0308 0.3385 0.5502 0.080 Uiso 1 1 calc R . .
H29C H 0.9379 0.3118 0.5035 0.080 Uiso 1 1 calc R . .
C30 C 0.4043(3) 0.2271(3) 0.6678(2) 0.0294(7) Uani 1 1 d . . .
C31 C 0.3170(4) 0.2544(3) 0.7512(3) 0.0436(10) Uani 1 1 d . . .
H31A H 0.3674 0.2298 0.7998 0.065 Uiso 1 1 calc R . .
H31B H 0.2463 0.2274 0.7627 0.065 Uiso 1 1 calc R . .
H31C H 0.2816 0.3233 0.7444 0.065 Uiso 1 1 calc R . .
C32 C 0.3203(5) 0.2669(4) 0.5941(3) 0.0545(13) Uani 1 1 d . . .
H32A H 0.2499 0.2395 0.6072 0.082 Uiso 1 1 calc R . .
H32B H 0.3732 0.2509 0.5396 0.082 Uiso 1 1 calc R . .
H32C H 0.2843 0.3357 0.5887 0.082 Uiso 1 1 calc R . .
C33 C 0.4503(4) 0.1200(3) 0.6755(3) 0.0434(10) Uani 1 1 d . . .
H33A H 0.5039 0.0912 0.7223 0.065 Uiso 1 1 calc R . .
H33B H 0.5012 0.1030 0.6207 0.065 Uiso 1 1 calc R . .
H33C H 0.3756 0.0972 0.6883 0.065 Uiso 1 1 calc R . .
C34 C 0.8466(3) -0.2454(2) 0.7913(2) 0.0237(6) Uani 1 1 d . . .
C35 C 0.9807(3) -0.2753(2) 0.7859(2) 0.0252(6) Uani 1 1 d . . .
H35A H 1.0186 -0.2484 0.8170 0.030 Uiso 1 1 calc R . .
C36 C 1.0616(3) -0.3426(2) 0.7371(2) 0.0279(7) Uani 1 1 d . . .
C37 C 1.0000(4) -0.3810(3) 0.6949(3) 0.0336(8) Uani 1 1 d . . .
H37A H 1.0502 -0.4286 0.6619 0.040 Uiso 1 1 calc R . .
C38 C 0.8669(4) -0.3510(3) 0.7000(3) 0.0352(8) Uani 1 1 d . . .
H38A H 0.8293 -0.3798 0.6706 0.042 Uiso 1 1 calc R . .
C39 C 0.7843(3) -0.2805(3) 0.7461(2) 0.0280(7) Uani 1 1 d . . .
C40 C 1.2086(4) -0.3665(3) 0.7256(3) 0.0318(7) Uani 1 1 d . . .
C41 C 1.2551(4) -0.3515(3) 0.8031(3) 0.0440(10) Uani 1 1 d . . .
H41A H 1.2318 -0.3935 0.8555 0.066 Uiso 1 1 calc R . .
H41B H 1.2142 -0.2857 0.8111 0.066 Uiso 1 1 calc R . .
H41C H 1.3490 -0.3655 0.7922 0.066 Uiso 1 1 calc R . .
C42 C 1.2774(4) -0.4691(3) 0.7136(4) 0.0491(11) Uani 1 1 d . . .
H42A H 1.2493 -0.4805 0.6642 0.074 Uiso 1 1 calc R . .
H42B H 1.2560 -0.5117 0.7661 0.074 Uiso 1 1 calc R . .
H42C H 1.3708 -0.4807 0.7027 0.074 Uiso 1 1 calc R . .
C43 C 1.2472(4) -0.3009(4) 0.6449(3) 0.0486(11) Uani 1 1 d . . .
H43A H 1.2186 -0.3099 0.5945 0.073 Uiso 1 1 calc R . .
H43B H 1.3412 -0.3156 0.6352 0.073 Uiso 1 1 calc R . .
H43C H 1.2067 -0.2353 0.6531 0.073 Uiso 1 1 calc R . .
C44 C 0.6374(4) -0.2475(3) 0.7470(3) 0.0344(8) Uani 1 1 d . . .
C45 C 0.5849(5) -0.1400(3) 0.7162(3) 0.0496(11) Uani 1 1 d . . .
H45A H 0.6272 -0.1231 0.6576 0.074 Uiso 1 1 calc R . .
H45B H 0.6023 -0.1072 0.7557 0.074 Uiso 1 1 calc R . .
H45C H 0.4916 -0.1213 0.7157 0.074 Uiso 1 1 calc R . .
C46 C 0.5978(5) -0.2952(4) 0.6879(4) 0.0563(13) Uani 1 1 d . . .
H46A H 0.6293 -0.3639 0.7063 0.084 Uiso 1 1 calc R . .
H46B H 0.6353 -0.2782 0.6279 0.084 Uiso 1 1 calc R . .
H46C H 0.5036 -0.2741 0.6919 0.084 Uiso 1 1 calc R . .
C47 C 0.5698(4) -0.2732(4) 0.8386(3) 0.0480(11) Uani 1 1 d . . .
H47A H 0.6018 -0.3416 0.8584 0.072 Uiso 1 1 calc R . .
H47B H 0.4766 -0.2534 0.8377 0.072 Uiso 1 1 calc R . .
H47C H 0.5879 -0.2409 0.8782 0.072 Uiso 1 1 calc R . .
C48 C 0.7537(4) 0.0253(4) 0.5066(2) 0.0474(12) Uani 1 1 d . . .
C49 C 0.7819(4) 0.0843(3) 0.5459(3) 0.0440(10) Uani 1 1 d . . .
H49A H 0.7384 0.1502 0.5340 0.053 Uiso 1 1 calc R . .
C50 C 0.8738(4) 0.0494(3) 0.6033(2) 0.0368(8) Uani 1 1 d . . .
H50A H 0.8946 0.0914 0.6288 0.044 Uiso 1 1 calc R . .
C51 C 0.9337(4) -0.0468(3) 0.6225(2) 0.0374(8) Uani 1 1 d . . .
H51A H 0.9955 -0.0714 0.6619 0.045 Uiso 1 1 calc R . .
C52 C 0.9038(5) -0.1081(3) 0.5841(3) 0.0494(11) Uani 1 1 d . . .
H52A H 0.9432 -0.1744 0.5983 0.059 Uiso 1 1 calc R . .
C53 C 0.8163(5) -0.0713(4) 0.5253(3) 0.0496(11) Uani 1 1 d . . .
H53A H 0.7987 -0.1125 0.4971 0.059 Uiso 1 1 calc R . .
C54 C 0.6576(6) 0.0606(5) 0.4416(4) 0.0661(15) Uani 1 1 d . . .
H54A H 0.6205 0.1294 0.4349 0.099 Uiso 1 1 calc R . .
H54B H 0.5887 0.0318 0.4626 0.099 Uiso 1 1 calc R . .
H54C H 0.7019 0.0433 0.3856 0.099 Uiso 1 1 calc R . .
S1 S 0.05777(10) 0.07092(8) 0.79094(7) 0.0397(2) Uani 1 1 d . . .
O1 O -0.0774(3) 0.0910(3) 0.7999(3) 0.0650(10) Uani 1 1 d . . .
O2 O 0.1161(5) 0.0658(5) 0.7040(3) 0.114(2) Uani 1 1 d . . .
O3 O 0.1042(5) 0.1196(3) 0.8338(3) 0.0900(16) Uani 1 1 d . . .
C55 C 0.1136(6) -0.0537(4) 0.8407(5) 0.074(2) Uani 1 1 d . . .
F1 F 0.2390(4) -0.0860(3) 0.8387(4) 0.134(2) Uani 1 1 d . . .
F2 F 0.0638(7) -0.1037(3) 0.8216(6) 0.186(4) Uani 1 1 d . . .
F3 F 0.0784(7) -0.0564(4) 0.9288(4) 0.152(3) Uani 1 1 d . . .

loop_
_atom_site_aniso_label
_atom_site_aniso_U_11
_atom_site_aniso_U_22
_atom_site_aniso_U_33
_atom_site_aniso_U_23
_atom_site_aniso_U_13
_atom_site_aniso_U_12
Ag1 0.03287(15) 0.02719(14) 0.01615(12) -0.00440(9) -0.00061(9) -0.00729(10)
N1 0.0221(13) 0.0210(13) 0.0210(12) 0.0002(10) -0.0051(10) -0.0049(10)
N2 0.0175(12) 0.0215(12) 0.0158(11) -0.0016(9) -0.0026(9) -0.0068(9)
N3 0.0240(13) 0.0236(13) 0.0228(13) -0.0057(10) -0.0028(10) -0.0079(10)
C1 0.0182(14) 0.0203(14) 0.0228(14) -0.0027(11) -0.0025(11) -0.0048(11)
C2 0.0184(14) 0.0209(14) 0.0163(13) -0.0024(11) -0.0041(10) -0.0052(11)
C3 0.0248(15) 0.0246(15) 0.0189(14) -0.0073(12) -0.0009(11) -0.0053(12)
C4 0.0130(12) 0.0134(12) 0.0044(10) -0.0015(9) 0.0044(8) -0.0026(9)
C5 0.0271(16) 0.0223(15) 0.0212(15) -0.0013(12) -0.0037(12) -0.0065(12)
C6 0.0161(13) 0.0218(14) 0.0188(13) -0.0017(11) -0.0028(10) -0.0068(11)
C7 0.0191(14) 0.0192(14) 0.0235(14) -0.0027(11) -0.0019(11) -0.0073(11)
C8 0.0274(16) 0.0199(15) 0.0255(15) -0.0037(12) -0.0034(12) -0.0061(12)
C9 0.044(2) 0.0272(18) 0.042(2) -0.0099(16) -0.0173(18) 0.0037(16)
C10 0.068(3) 0.027(2) 0.060(3) -0.0174(19) -0.018(2) 0.0043(19)
C11 0.070(3) 0.037(2) 0.061(3) -0.024(2) -0.006(2) -0.019(2)
C12 0.046(2) 0.046(2) 0.056(3) -0.021(2) -0.010(2) -0.0142(19)
C13 0.0317(19) 0.0328(19) 0.042(2) -0.0087(16) -0.0107(16) -0.0094(15)
C14 0.0253(16) 0.0238(15) 0.0249(15) -0.0037(12) -0.0019(12) -0.0046(12)
C15 0.0335(19) 0.0350(19) 0.0322(19) -0.0027(15) -0.0095(15) -0.0046(15)
C16 0.042(2) 0.056(3) 0.034(2) 0.0036(19) -0.0153(18) 0.006(2)
C17 0.052(3) 0.041(2) 0.042(2) 0.0122(19) -0.005(2) 0.009(2)
C18 0.070(3) 0.027(2) 0.051(3) 0.0073(18) -0.005(2) -0.010(2)
C19 0.046(2) 0.0248(18) 0.041(2) 0.0010(15) -0.0051(17) -0.0120(16)
C20 0.0252(16) 0.0192(14) 0.0218(15) -0.0014(11) -0.0031(12) -0.0022(12)
C21 0.0291(17) 0.0233(15) 0.0234(15) -0.0015(12) -0.0045(12) -0.0081(13)
C22 0.0349(18) 0.0238(16) 0.0263(16) -0.0046(13) -0.0008(13) -0.0102(14)
C23 0.038(2) 0.0301(18) 0.0269(17) 0.0075(14) -0.0074(14) -0.0116(15)
C24 0.0319(18) 0.0339(19) 0.0270(17) 0.0046(14) -0.0091(14) -0.0049(15)
C25 0.0270(16) 0.0270(16) 0.0206(15) -0.0005(12) -0.0050(12) -0.0060(13)
C26 0.046(2) 0.0309(18) 0.0340(19) 0.0051(15) -0.0108(16) -0.0229(17)
C27 0.105(5) 0.077(4) 0.051(3) 0.010(3) -0.030(3) -0.070(4)
C28 0.052(3) 0.037(2) 0.054(3) 0.0083(19) -0.012(2) -0.026(2)
C29 0.034(2) 0.048(3) 0.078(3) -0.003(2) -0.007(2) -0.0175(19)
C30 0.0241(16) 0.0358(18) 0.0244(16) 0.0024(13) -0.0082(13) -0.0069(14)
C31 0.034(2) 0.049(2) 0.045(2) -0.0076(19) 0.0083(17) -0.0164(18)
C32 0.044(2) 0.072(3) 0.049(3) 0.018(2) -0.026(2) -0.029(2)
C33 0.036(2) 0.046(2) 0.053(3) -0.010(2) -0.0136(19) -0.0144(18)
C34 0.0323(17) 0.0183(14) 0.0205(14) -0.0036(11) -0.0010(12) -0.0092(12)
C35 0.0295(17) 0.0225(15) 0.0248(15) -0.0047(12) -0.0040(13) -0.0090(13)
C36 0.0316(18) 0.0223(15) 0.0284(16) -0.0030(13) -0.0047(13) -0.0074(13)
C37 0.039(2) 0.0291(18) 0.0355(19) -0.0156(15) -0.0026(15) -0.0093(15)
C38 0.043(2) 0.037(2) 0.0342(19) -0.0161(16) -0.0044(16) -0.0171(17)
C39 0.0296(17) 0.0311(17) 0.0267(16) -0.0072(13) -0.0032(13) -0.0127(14)
C40 0.0278(17) 0.0282(17) 0.0372(19) -0.0066(14) -0.0055(14) -0.0050(14)
C41 0.031(2) 0.050(2) 0.052(3) -0.014(2) -0.0143(18) -0.0054(17)
C42 0.036(2) 0.040(2) 0.066(3) -0.021(2) -0.009(2) 0.0023(18)
C43 0.035(2) 0.057(3) 0.049(3) 0.002(2) -0.0044(19) -0.017(2)
C44 0.0280(18) 0.043(2) 0.038(2) -0.0147(16) -0.0058(15) -0.0137(16)
C45 0.040(2) 0.050(3) 0.060(3) -0.006(2) -0.020(2) -0.010(2)
C46 0.042(2) 0.079(4) 0.064(3) -0.037(3) -0.013(2) -0.021(2)
C47 0.036(2) 0.067(3) 0.048(3) -0.018(2) 0.0009(18) -0.023(2)
C48 0.0276(19) 0.091(4) 0.0186(16) -0.0035(19) -0.0017(14) -0.017(2)
C49 0.044(2) 0.039(2) 0.033(2) -0.0012(17) 0.0040(17) -0.0021(18)
C50 0.042(2) 0.050(2) 0.0244(17) -0.0110(16) 0.0057(15) -0.0249(18)
C51 0.0338(19) 0.052(2) 0.0226(16) -0.0062(16) 0.0002(14) -0.0118(17)
C52 0.068(3) 0.041(2) 0.034(2) -0.0066(18) 0.000(2) -0.015(2)
C53 0.060(3) 0.058(3) 0.041(2) -0.019(2) 0.005(2) -0.031(2)
C54 0.056(3) 0.094(4) 0.046(3) -0.009(3) -0.019(2) -0.016(3)
S1 0.0355(5) 0.0453(6) 0.0441(6) -0.0113(4) -0.0057(4) -0.0176(4)
O1 0.0379(18) 0.056(2) 0.088(3) -0.004(2) -0.0121(18) -0.0030(15)
O2 0.089(4) 0.184(6) 0.056(3) -0.034(3) 0.014(3) -0.035(4)
O3 0.126(4) 0.064(3) 0.114(4) -0.006(3) -0.060(3) -0.054(3)
C55 0.052(3) 0.041(3) 0.123(6) 0.029(3) -0.048(3) -0.014(2)
F1 0.081(3) 0.102(3) 0.223(6) -0.077(4) -0.097(4) 0.042(2)
F2 0.216(7) 0.037(2) 0.354(10) -0.003(3) -0.215(7) -0.022(3)
F3 0.209(7) 0.104(4) 0.113(4) 0.059(3) -0.049(4) -0.048(4)

loop_
_atom_type_symbol
_atom_type_description
_atom_type_scat_dispersion_real
_atom_type_scat_dispersion_imag
_atom_type_scat_source
C C 0.0033 0.0016 'International Tables Vol C Tables 4.2.6.8 and 6.1.1.4'
H H 0.0000 0.0000 'International Tables Vol C Tables 4.2.6.8 and 6.1.1.4'
N N 0.0061 0.0033 'International Tables Vol C Tables 4.2.6.8 and 6.1.1.4'
O O 0.0106 0.0060 'International Tables Vol C Tables 4.2.6.8 and 6.1.1.4'
F F 0.0171 0.0103 'International Tables Vol C Tables 4.2.6.8 and 6.1.1.4'
S S 0.1246 0.1234 'International Tables Vol C Tables 4.2.6.8 and 6.1.1.4'
Ag Ag -0.8971 1.1015 'International Tables Vol C Tables 4.2.6.8 and 6.1.1.4'

loop_
_geom_angle_atom_site_label_1
_geom_angle_atom_site_label_2
_geom_angle_atom_site_label_3
_geom_angle
_geom_angle_site_symmetry_1
_geom_angle_site_symmetry_3
_geom_angle_publ_flag
N2 Ag1 C50 155.29(12) . . ?
N2 Ag1 C51 152.82(12) . . ?
C50 Ag1 C51 32.69(14) . . ?
N2 Ag1 N1 68.55(9) . . ?
C50 Ag1 N1 97.61(12) . . ?
C51 Ag1 N1 130.25(12) . . ?
N2 Ag1 N3 66.98(9) . . ?
C50 Ag1 N3 132.31(12) . . ?
C51 Ag1 N3 100.12(12) . . ?
N1 Ag1 N3 129.39(9) . . ?
C1 N1 C20 121.5(3) . . ?
C1 N1 Ag1 108.0(2) . . ?
C20 N1 Ag1 115.97(19) . . ?
C6 N2 C2 119.0(3) . . ?
C6 N2 Ag1 121.9(2) . . ?
C2 N2 Ag1 119.08(19) . . ?
C7 N3 C34 122.1(3) . . ?
C7 N3 Ag1 111.4(2) . . ?
C34 N3 Ag1 115.73(19) . . ?
N1 C1 C8 127.3(3) . . ?
N1 C1 C2 116.7(3) . . ?
C8 C1 C2 116.0(3) . . ?
N2 C2 C3 122.0(3) . . ?
N2 C2 C1 116.7(3) . . ?
C3 C2 C1 121.2(3) . . ?
C2 C3 C4 119.8(3) . . ?
C5 C4 C3 117.1(2) . . ?
C6 C5 C4 120.1(3) . . ?
N2 C6 C5 121.8(3) . . ?
N2 C6 C7 116.5(3) . . ?
C5 C6 C7 121.7(3) . . ?
N3 C7 C14 127.1(3) . . ?
N3 C7 C6 116.0(3) . . ?
C14 C7 C6 116.9(3) . . ?
C9 C8 C13 119.8(3) . . ?
C9 C8 C1 121.7(3) . . ?
C13 C8 C1 118.5(3) . . ?
C10 C9 C8 119.9(4) . . ?
C9 C10 C11 120.2(4) . . ?
C12 C11 C10 119.7(4) . . ?
C11 C12 C13 120.6(4) . . ?
C12 C13 C8 119.7(4) . . ?
C15 C14 C19 118.6(3) . . ?
C15 C14 C7 120.6(3) . . ?
C19 C14 C7 120.7(3) . . ?
C14 C15 C16 120.4(4) . . ?
C17 C16 C15 120.3(4) . . ?
C18 C17 C16 119.9(4) . . ?
C17 C18 C19 120.9(5) . . ?
C18 C19 C14 119.8(4) . . ?
C21 C20 C25 121.2(3) . . ?
C21 C20 N1 116.8(3) . . ?
C25 C20 N1 121.9(3) . . ?
C22 C21 C20 122.2(3) . . ?
C23 C22 C21 116.8(3) . . ?
C23 C22 C26 124.1(3) . . ?
C21 C22 C26 119.1(3) . . ?
C22 C23 C24 121.3(3) . . ?
C25 C24 C23 123.2(3) . . ?
C24 C25 C20 115.2(3) . . ?
C24 C25 C30 121.4(3) . . ?
C20 C25 C30 123.3(3) . . ?
C27 C26 C22 110.3(4) . . ?
C27 C26 C28 107.9(4) . . ?
C22 C26 C28 111.1(3) . . ?
C27 C26 C29 109.9(4) . . ?
C22 C26 C29 108.7(3) . . ?
C28 C26 C29 108.9(4) . . ?
C31 C30 C33 109.5(3) . . ?
C31 C30 C32 107.2(4) . . ?
C33 C30 C32 106.3(4) . . ?
C31 C30 C25 109.3(3) . . ?
C33 C30 C25 112.1(3) . . ?
C32 C30 C25 112.3(3) . . ?
C35 C34 C39 121.7(3) . . ?
C35 C34 N3 116.0(3) . . ?
C39 C34 N3 121.8(3) . . ?
C36 C35 C34 123.1(3) . . ?
C37 C36 C35 115.6(3) . . ?
C37 C36 C40 122.7(3) . . ?
C35 C36 C40 121.5(3) . . ?
C36 C37 C38 121.2(3) . . ?
C37 C38 C39 123.8(3) . . ?
C34 C39 C38 114.5(3) . . ?
C34 C39 C44 123.9(3) . . ?
C38 C39 C44 121.6(3) . . ?
C36 C40 C41 112.1(3) . . ?
C36 C40 C42 111.7(3) . . ?
C41 C40 C42 107.9(3) . . ?
C36 C40 C43 107.7(3) . . ?
C41 C40 C43 108.3(4) . . ?
C42 C40 C43 109.0(4) . . ?
C46 C44 C39 112.0(3) . . ?
C46 C44 C47 106.4(4) . . ?
C39 C44 C47 110.5(3) . . ?
C46 C44 C45 107.5(4) . . ?
C39 C44 C45 111.3(3) . . ?
C47 C44 C45 109.0(4) . . ?
C49 C48 C53 119.1(4) . . ?
C49 C48 C54 122.9(5) . . ?
C53 C48 C54 118.0(5) . . ?
C48 C49 C50 121.3(4) . . ?
C51 C50 C49 119.1(4) . . ?
C51 C50 Ag1 74.3(2) . . ?
C49 C50 Ag1 109.0(3) . . ?
C50 C51 C52 120.2(4) . . ?
C50 C51 Ag1 73.0(2) . . ?
C52 C51 Ag1 110.4(3) . . ?
C53 C52 C51 119.3(4) . . ?
C52 C53 C48 121.0(4) . . ?
O3 S1 O1 117.4(3) . . ?
O3 S1 O2 115.0(4) . . ?
O1 S1 O2 111.9(3) . . ?
O3 S1 C55 106.8(3) . . ?
O1 S1 C55 103.0(3) . . ?
O2 S1 C55 100.2(4) . . ?
F2 C55 F1 116.5(7) . . ?
F2 C55 F3 105.8(7) . . ?
F1 C55 F3 99.0(6) . . ?
F2 C55 S1 115.3(4) . . ?
F1 C55 S1 112.2(5) . . ?
F3 C55 S1 105.8(5) . . ?

loop_
_geom_bond_atom_site_label_1
_geom_bond_atom_site_label_2
_geom_bond_distance
_geom_bond_site_symmetry_2
_geom_bond_publ_flag
Ag1 N2 2.287(2) . ?
Ag1 C50 2.447(4) . ?
Ag1 C51 2.464(4) . ?
Ag1 N1 2.556(3) . ?
Ag1 N3 2.581(3) . ?
N1 C1 1.284(4) . ?
N1 C20 1.419(4) . ?
N2 C6 1.340(4) . ?
N2 C2 1.341(4) . ?
N3 C7 1.279(4) . ?
N3 C34 1.428(4) . ?
C1 C8 1.492(4) . ?
C1 C2 1.497(4) . ?
C2 C3 1.396(4) . ?
C3 C4 1.390(4) . ?
C4 C5 1.400(4) . ?
C5 C6 1.390(4) . ?
C6 C7 1.499(4) . ?
C7 C14 1.488(4) . ?
C8 C9 1.383(5) . ?
C8 C13 1.391(5) . ?
C9 C10 1.385(6) . ?
C10 C11 1.386(7) . ?
C11 C12 1.372(7) . ?
C12 C13 1.384(6) . ?
C14 C15 1.391(5) . ?
C14 C19 1.408(5) . ?
C15 C16 1.395(5) . ?
C16 C17 1.376(8) . ?
C17 C18 1.374(8) . ?
C18 C19 1.388(6) . ?
C20 C21 1.400(5) . ?
C20 C25 1.417(5) . ?
C21 C22 1.389(5) . ?
C22 C23 1.390(5) . ?
C22 C26 1.532(5) . ?
C23 C24 1.388(6) . ?
C24 C25 1.393(5) . ?
C25 C30 1.539(5) . ?
C26 C27 1.524(6) . ?
C26 C28 1.530(5) . ?
C26 C29 1.541(7) . ?
C30 C31 1.534(5) . ?
C30 C33 1.526(6) . ?
C30 C32 1.538(5) . ?
C34 C35 1.395(5) . ?
C34 C39 1.397(5) . ?
C35 C36 1.392(5) . ?
C36 C37 1.393(5) . ?
C36 C40 1.533(5) . ?
C37 C38 1.385(6) . ?
C38 C39 1.404(5) . ?
C39 C44 1.536(5) . ?
C40 C41 1.533(6) . ?
C40 C42 1.533(5) . ?
C40 C43 1.527(6) . ?
C44 C46 1.534(5) . ?
C44 C47 1.535(6) . ?
C44 C45 1.541(6) . ?
C48 C49 1.365(7) . ?
C48 C53 1.391(7) . ?
C48 C54 1.522(6) . ?
C49 C50 1.400(6) . ?
C50 C51 1.382(6) . ?
C51 C52 1.397(6) . ?
C52 C53 1.380(7) . ?
S1 O3 1.399(4) . ?
S1 O1 1.414(4) . ?
S1 O2 1.419(5) . ?
S1 C55 1.828(5) . ?
C55 F2 1.212(7) . ?
C55 F1 1.309(7) . ?
C55 F3 1.381(10) . ?

loop_
_geom_torsion_atom_site_label_1
_geom_torsion_atom_site_label_2
_geom_torsion_atom_site_label_3
_geom_torsion_atom_site_label_4
_geom_torsion
_geom_torsion_site_symmetry_1
_geom_torsion_site_symmetry_2
_geom_torsion_site_symmetry_3
_geom_torsion_site_symmetry_4
_geom_torsion_publ_flag
N2 Ag1 N1 C1 26.5(2) . . . . ?
C50 Ag1 N1 C1 -132.3(2) . . . . ?
C51 Ag1 N1 C1 -130.4(2) . . . . ?
N3 Ag1 N1 C1 56.4(2) . . . . ?
N2 Ag1 N1 C20 166.7(2) . . . . ?
C50 Ag1 N1 C20 8.0(2) . . . . ?
C51 Ag1 N1 C20 9.9(3) . . . . ?
N3 Ag1 N1 C20 -163.3(2) . . . . ?
C50 Ag1 N2 C6 -135.5(3) . . . . ?
C51 Ag1 N2 C6 -55.7(4) . . . . ?
N1 Ag1 N2 C6 165.4(2) . . . . ?
N3 Ag1 N2 C6 10.2(2) . . . . ?
C50 Ag1 N2 C2 46.1(4) . . . . ?
C51 Ag1 N2 C2 125.9(3) . . . . ?
N1 Ag1 N2 C2 -13.0(2) . . . . ?
N3 Ag1 N2 C2 -168.2(2) . . . . ?
N2 Ag1 N3 C7 -21.8(2) . . . . ?
C50 Ag1 N3 C7 139.6(2) . . . . ?
C51 Ag1 N3 C7 133.1(2) . . . . ?
N1 Ag1 N3 C7 -52.1(3) . . . . ?
N2 Ag1 N3 C34 -167.2(2) . . . . ?
C50 Ag1 N3 C34 -5.7(3) . . . . ?
C51 Ag1 N3 C34 -12.2(2) . . . . ?
N1 Ag1 N3 C34 162.5(2) . . . . ?
C20 N1 C1 C8 7.7(5) . . . . ?
Ag1 N1 C1 C8 145.3(3) . . . . ?
C20 N1 C1 C2 -174.2(3) . . . . ?
Ag1 N1 C1 C2 -36.6(3) . . . . ?
C6 N2 C2 C3 -0.3(4) . . . . ?
Ag1 N2 C2 C3 178.2(2) . . . . ?
C6 N2 C2 C1 -178.5(3) . . . . ?
Ag1 N2 C2 C1 -0.1(3) . . . . ?
N1 C1 C2 N2 28.0(4) . . . . ?
C8 C1 C2 N2 -153.7(3) . . . . ?
N1 C1 C2 C3 -150.3(3) . . . . ?
C8 C1 C2 C3 28.1(4) . . . . ?
N2 C2 C3 C4 1.9(5) . . . . ?
C1 C2 C3 C4 -179.9(3) . . . . ?
C2 C3 C4 C5 -3.6(4) . . . . ?
C3 C4 C5 C6 3.9(4) . . . . ?
C2 N2 C6 C5 0.5(4) . . . . ?
Ag1 N2 C6 C5 -177.9(2) . . . . ?
C2 N2 C6 C7 179.1(3) . . . . ?
Ag1 N2 C6 C7 0.7(4) . . . . ?
C4 C5 C6 N2 -2.4(5) . . . . ?
C4 C5 C6 C7 179.1(3) . . . . ?
C34 N3 C7 C14 -8.7(5) . . . . ?
Ag1 N3 C7 C14 -151.5(3) . . . . ?
C34 N3 C7 C6 172.9(3) . . . . ?
Ag1 N3 C7 C6 30.1(3) . . . . ?
N2 C6 C7 N3 -22.9(4) . . . . ?
C5 C6 C7 N3 155.7(3) . . . . ?
N2 C6 C7 C14 158.5(3) . . . . ?
C5 C6 C7 C14 -22.9(4) . . . . ?
N1 C1 C8 C9 49.9(5) . . . . ?
C2 C1 C8 C9 -128.2(4) . . . . ?
N1 C1 C8 C13 -131.8(4) . . . . ?
C2 C1 C8 C13 50.1(4) . . . . ?
C13 C8 C9 C10 1.2(6) . . . . ?
C1 C8 C9 C10 179.4(4) . . . . ?
C8 C9 C10 C11 -0.5(8) . . . . ?
C9 C10 C11 C12 0.4(8) . . . . ?
C10 C11 C12 C13 -1.0(8) . . . . ?
C11 C12 C13 C8 1.6(7) . . . . ?
C9 C8 C13 C12 -1.7(6) . . . . ?
C1 C8 C13 C12 180.0(4) . . . . ?
N3 C7 C14 C15 136.6(4) . . . . ?
C6 C7 C14 C15 -45.1(4) . . . . ?
N3 C7 C14 C19 -47.3(5) . . . . ?
C6 C7 C14 C19 131.1(3) . . . . ?
C19 C14 C15 C16 0.4(6) . . . . ?
C7 C14 C15 C16 176.6(4) . . . . ?
C14 C15 C16 C17 0.2(7) . . . . ?
C15 C16 C17 C18 -0.5(7) . . . . ?
C16 C17 C18 C19 0.3(8) . . . . ?
C17 C18 C19 C14 0.3(7) . . . . ?
C15 C14 C19 C18 -0.7(6) . . . . ?
C7 C14 C19 C18 -176.9(4) . . . . ?
C1 N1 C20 C21 55.0(4) . . . . ?
Ag1 N1 C20 C21 -79.5(3) . . . . ?
C1 N1 C20 C25 -128.6(3) . . . . ?
Ag1 N1 C20 C25 97.0(3) . . . . ?
C25 C20 C21 C22 3.2(5) . . . . ?
N1 C20 C21 C22 179.6(3) . . . . ?
C20 C21 C22 C23 -0.5(5) . . . . ?
C20 C21 C22 C26 -179.3(3) . . . . ?
C21 C22 C23 C24 -1.9(6) . . . . ?
C26 C22 C23 C24 176.8(4) . . . . ?
C22 C23 C24 C25 1.8(6) . . . . ?
C23 C24 C25 C20 0.8(5) . . . . ?
C23 C24 C25 C30 177.8(4) . . . . ?
C21 C20 C25 C24 -3.2(5) . . . . ?
N1 C20 C25 C24 -179.5(3) . . . . ?
C21 C20 C25 C30 179.9(3) . . . . ?
N1 C20 C25 C30 3.6(5) . . . . ?
C23 C22 C26 C27 137.5(4) . . . . ?
C21 C22 C26 C27 -43.8(5) . . . . ?
C23 C22 C26 C28 17.9(5) . . . . ?
C21 C22 C26 C28 -163.4(4) . . . . ?
C23 C22 C26 C29 -101.9(4) . . . . ?
C21 C22 C26 C29 76.8(4) . . . . ?
C24 C25 C30 C31 -109.3(4) . . . . ?
C20 C25 C30 C31 67.4(4) . . . . ?
C24 C25 C30 C33 129.1(4) . . . . ?
C20 C25 C30 C33 -54.2(5) . . . . ?
C24 C25 C30 C32 9.5(5) . . . . ?
C20 C25 C30 C32 -173.8(4) . . . . ?
C7 N3 C34 C35 -61.6(4) . . . . ?
Ag1 N3 C34 C35 79.8(3) . . . . ?
C7 N3 C34 C39 126.5(4) . . . . ?
Ag1 N3 C34 C39 -92.2(3) . . . . ?
C39 C34 C35 C36 -1.2(5) . . . . ?
N3 C34 C35 C36 -173.1(3) . . . . ?
C34 C35 C36 C37 -1.5(5) . . . . ?
C34 C35 C36 C40 173.9(3) . . . . ?
C35 C36 C37 C38 1.7(6) . . . . ?
C40 C36 C37 C38 -173.6(4) . . . . ?
C36 C37 C38 C39 0.7(6) . . . . ?
C35 C34 C39 C38 3.4(5) . . . . ?
N3 C34 C39 C38 174.9(3) . . . . ?
C35 C34 C39 C44 -177.7(3) . . . . ?
N3 C34 C39 C44 -6.2(5) . . . . ?
C37 C38 C39 C34 -3.3(6) . . . . ?
C37 C38 C39 C44 177.8(4) . . . . ?
C37 C36 C40 C41 -155.9(4) . . . . ?
C35 C36 C40 C41 29.0(5) . . . . ?
C37 C36 C40 C42 -34.6(5) . . . . ?
C35 C36 C40 C42 150.3(4) . . . . ?
C37 C36 C40 C43 85.0(4) . . . . ?
C35 C36 C40 C43 -90.1(4) . . . . ?
C34 C39 C44 C46 177.2(4) . . . . ?
C38 C39 C44 C46 -4.0(6) . . . . ?
C34 C39 C44 C47 -64.3(5) . . . . ?
C38 C39 C44 C47 114.5(4) . . . . ?
C34 C39 C44 C45 56.9(5) . . . . ?
C38 C39 C44 C45 -124.3(4) . . . . ?
C53 C48 C49 C50 0.9(6) . . . . ?
C54 C48 C49 C50 -178.0(4) . . . . ?
C48 C49 C50 C51 -2.1(6) . . . . ?
C48 C49 C50 Ag1 -84.3(4) . . . . ?
N2 Ag1 C50 C51 123.6(3) . . . . ?
N1 Ag1 C50 C51 177.3(2) . . . . ?
N3 Ag1 C50 C51 -11.9(3) . . . . ?
N2 Ag1 C50 C49 -120.4(3) . . . . ?
C51 Ag1 C50 C49 115.9(4) . . . . ?
N1 Ag1 C50 C49 -66.8(3) . . . . ?
N3 Ag1 C50 C49 104.1(3) . . . . ?
C49 C50 C51 C52 0.8(6) . . . . ?
Ag1 C50 C51 C52 104.1(4) . . . . ?
C49 C50 C51 Ag1 -103.4(3) . . . . ?
N2 Ag1 C51 C50 -130.4(3) . . . . ?
N1 Ag1 C51 C50 -3.5(3) . . . . ?
N3 Ag1 C51 C50 171.1(2) . . . . ?
N2 Ag1 C51 C52 113.1(3) . . . . ?
C50 Ag1 C51 C52 -116.6(4) . . . . ?
N1 Ag1 C51 C52 -120.1(3) . . . . ?
N3 Ag1 C51 C52 54.6(3) . . . . ?
C50 C51 C52 C53 1.6(6) . . . . ?
Ag1 C51 C52 C53 83.3(5) . . . . ?
C51 C52 C53 C48 -2.8(7) . . . . ?
C49 C48 C53 C52 1.5(7) . . . . ?
C54 C48 C53 C52 -179.5(4) . . . . ?
O3 S1 C55 F2 167.8(7) . . . . ?
O1 S1 C55 F2 43.5(8) . . . . ?
O2 S1 C55 F2 -72.0(8) . . . . ?
O3 S1 C55 F1 -55.7(7) . . . . ?
O1 S1 C55 F1 -179.9(6) . . . . ?
O2 S1 C55 F1 64.6(7) . . . . ?
O3 S1 C55 F3 51.2(5) . . . . ?
O1 S1 C55 F3 -73.1(5) . . . . ?
O2 S1 C55 F3 171.4(5) . . . . ?
